data_4501000
loop_
_publ_author_name
'Alekseev, Evgeny V.'
'Krivovichev, Sergey V.'
'Depmeier, Wulf'

_publ_section_title
;
 Structural Complexity of Barium Uranyl Arsenates: Synthesis, Structure,
 and Topology of Ba4[(UO2)2(As2O7)3], Ba3[(UO2)2(AsO4)2(As2O7)], and
 Ba5Ca[(UO2)8(AsO4)4O8]
;
_journal_issue 7
_journal_name_full 'Crystal Growth &amp; Design'
_journal_page_first 3295
_journal_paper_doi 10.1021/cg200592s
_journal_volume 11
_journal_year 2011
_chemical_formula_moiety Ba5Ca[(UO2)8(AsO4)4O8]
_chemical_formula_sum 'As4 Ba5 Ca O40 U8'
_chemical_formula_weight 3570.70
_chemical_melting_point ?
_chemical_name_common 'barium calcium uranyl arsenate'
_chemical_name_systematic
;
 ?
;
_space_group_IT_number 14
_symmetry_cell_setting monoclinic
_symmetry_space_group_name_Hall '-P 2ybc'
_symmetry_space_group_name_H-M 'P 1 21/c 1'
_atom_sites_solution_hydrogens none
_atom_sites_solution_primary direct
_atom_sites_solution_secondary difmap
_audit_creation_method SHELXL-97
_cell_angle_alpha 90.00
_cell_angle_beta 116.969(3)
_cell_angle_gamma 90.00
_cell_formula_units_Z 2
_cell_length_a 12.0730(10)
_cell_length_b 12.8380(10)
_cell_length_c 13.4720(10)
_cell_measurement_reflns_used 32446
_cell_measurement_temperature 293(2)
_cell_measurement_theta_max 28.05
_cell_measurement_theta_min 0.938
_cell_volume 1861.0(3)
_computing_cell_refinement automar
_computing_data_collection 'MAR CONTROL'
_computing_data_reduction automar
_computing_structure_refinement 'SHELXL-97 (Sheldrick, 1997)'
_computing_structure_solution 'SHELXL-97 (Sheldrick, 1997)'
_diffrn_ambient_temperature 293(2)
_diffrn_measured_fraction_theta_full 0.938
_diffrn_measured_fraction_theta_max 0.938
_diffrn_measurement_device_type 'Mar345 Image Plate'
_diffrn_measurement_method phi-scan
_diffrn_radiation_monochromator graphite
_diffrn_radiation_source 'fine-focus sealed tube'
_diffrn_radiation_type MoK\a
_diffrn_radiation_wavelength 0.71073
_diffrn_reflns_av_R_equivalents 0.0759
_diffrn_reflns_av_sigmaI/netI 0.0311
_diffrn_reflns_limit_h_max 15
_diffrn_reflns_limit_h_min -15
_diffrn_reflns_limit_k_max 16
_diffrn_reflns_limit_k_min -16
_diffrn_reflns_limit_l_max 17
_diffrn_reflns_limit_l_min -17
_diffrn_reflns_number 32446
_diffrn_reflns_theta_full 28.05
_diffrn_reflns_theta_max 28.05
_diffrn_reflns_theta_min 3.04
_exptl_absorpt_coefficient_mu 43.645
_exptl_absorpt_correction_T_max 0.3543
_exptl_absorpt_correction_T_min 0.0339
_exptl_absorpt_correction_type empirical
_exptl_absorpt_process_details sadabs
_exptl_crystal_colour dark-red
_exptl_crystal_density_diffrn 6.372
_exptl_crystal_density_method 'not measured'
_exptl_crystal_description plate
_exptl_crystal_F_000 2976
_exptl_crystal_size_max 0.24
_exptl_crystal_size_mid 0.17
_exptl_crystal_size_min 0.03
_refine_diff_density_max 2.819
_refine_diff_density_min -2.617
_refine_diff_density_rms 0.465
_refine_ls_extinction_coef 0.00010(3)
_refine_ls_extinction_expression Fc^*^=kFc[1+0.001xFc^2^\l^3^/sin(2\q)]^-1/4^
_refine_ls_extinction_method SHELXL
_refine_ls_goodness_of_fit_ref 1.333
_refine_ls_hydrogen_treatment none
_refine_ls_matrix_type full
_refine_ls_number_parameters 269
_refine_ls_number_reflns 4234
_refine_ls_number_restraints 0
_refine_ls_restrained_S_all 1.333
_refine_ls_R_factor_all 0.0619
_refine_ls_R_factor_gt 0.0584
_refine_ls_shift/su_max 0.000
_refine_ls_shift/su_mean 0.000
_refine_ls_structure_factor_coef Fsqd
_refine_ls_weighting_details 'calc w=1/[\s^2^(Fo^2^)+(0.0447P)^2^+64.7163P] where P=(Fo^2^+2Fc^2^)/3'
_refine_ls_weighting_scheme calc
_refine_ls_wR_factor_gt 0.1149
_refine_ls_wR_factor_ref 0.1169
_reflns_number_gt 4062
_reflns_number_total 4234
_reflns_threshold_expression >2sigma(I)
_cod_data_source_file cg200592s_si_001.cif
_cod_data_source_block Ba5Ca[(UO2)8(AsO4)4O8]
_cod_depositor_comments
;
The following automatic conversions were performed:

'_chemical_melting_point' value 'N/A' was changed to '?' - the value
is undefined or not given.

Automatic conversion script
Id: cif_fix_values 1715 2011-07-08 13:25:40Z adriana 
;
_cod_original_sg_symbol_H-M P21/c
_cod_database_code 4501000

loop_
_symmetry_equiv_pos_as_xyz
'x, y, z'
'-x, y+1/2, -z+1/2'
'-x, -y, -z'
'x, -y-1/2, z-1/2'

loop_
_atom_site_label
_atom_site_type_symbol
_atom_site_fract_x
_atom_site_fract_y
_atom_site_fract_z
_atom_site_U_iso_or_equiv
_atom_site_adp_type
_atom_site_occupancy
_atom_site_symmetry_multiplicity
_atom_site_calc_flag
_atom_site_refinement_flags
U1 U 0.12266(5) 0.71608(4) -0.00510(4) 0.01489(14) Uani 1 1 d .
U2 U 0.33973(5) 0.72117(4) -0.15367(5) 0.01573(15) Uani 1 1 d .
U3 U -0.21393(5) 0.78695(4) -0.16159(5) 0.01560(15) Uani 1 1 d .
U4 U -0.00900(5) 0.77635(4) 0.18808(4) 0.01421(14) Uani 1 1 d .
As1 As 0.45211(13) 0.84861(12) -0.33090(13) 0.0164(3) Uani 1 1 d .
As2 As -0.34919(13) 0.81006(12) 0.03223(12) 0.0163(3) Uani 1 1 d .
Ba1 Ba 0.2576(2) 0.45792(16) -0.0756(2) 0.0313(5) Uani 0.50 1 d P
Ba2 Ba -0.18211(9) 0.49504(7) -0.22646(8) 0.0211(2) Uani 1 1 d .
Ba3 Ba 0.40911(9) 0.55827(8) -0.38299(8) 0.0228(2) Uani 1 1 d .
Ca1 Ca 0.0000 1.0000 0.0000 0.0357(12) Uani 1 2 d S
O1 O -0.0563(10) 0.7039(9) -0.1692(9) 0.018(2) Uani 1 1 d .
O2 O 0.1096(11) 0.5730(9) 0.0114(10) 0.025(2) Uani 1 1 d .
O3 O -0.0079(10) 0.6335(10) 0.2028(11) 0.024(3) Uani 1 1 d .
O4 O -0.4540(10) 0.7151(9) -0.0291(9) 0.022(2) Uani 1 1 d .
O5 O -0.1557(10) 0.9150(10) -0.1697(10) 0.025(2) Uani 1 1 d .
O6 O -0.0351(12) 0.9187(10) 0.1655(10) 0.028(3) Uani 1 1 d .
O7 O 0.3468(11) 0.5852(9) -0.1894(11) 0.027(3) Uani 1 1 d .
O8 O 0.1619(10) 0.8095(10) 0.3486(9) 0.023(2) Uani 1 1 d .
O9 O 0.6017(10) 0.8530(10) -0.3058(10) 0.025(3) Uani 1 1 d .
O10 O -0.3041(10) 0.8640(9) -0.0593(10) 0.024(2) Uani 1 1 d .
O11 O 0.1550(12) 0.8545(10) -0.0094(9) 0.026(3) Uani 1 1 d .
O12 O 0.4105(11) 0.9541(10) -0.2836(11) 0.029(3) Uani 1 1 d .
O13 O 0.1810(10) 0.7297(9) 0.1757(9) 0.021(2) Uani 1 1 d .
O14 O -0.2791(11) 0.6613(9) -0.1539(11) 0.027(3) Uani 1 1 d .
O15 O 0.3423(11) 0.8561(9) -0.1099(10) 0.025(2) Uani 1 1 d .
O16 O -0.0529(10) 0.7682(11) 0.0127(9) 0.026(3) Uani 1 1 d .
O17 O 0.4356(11) 0.7379(10) -0.2679(11) 0.027(3) Uani 1 1 d .
O18 O -0.2250(10) 0.7483(9) 0.1342(10) 0.023(2) Uani 1 1 d .
O19 O -0.3930(12) 0.9089(10) 0.0856(11) 0.029(3) Uani 1 1 d .
O20 O 0.3487(11) 0.8302(11) -0.4679(9) 0.030(3) Uani 1 1 d .

loop_
_atom_site_aniso_label
_atom_site_aniso_U_11
_atom_site_aniso_U_22
_atom_site_aniso_U_33
_atom_site_aniso_U_23
_atom_site_aniso_U_13
_atom_site_aniso_U_12
U1 0.0142(3) 0.0199(3) 0.0114(3) 0.00005(18) 0.0066(2) 0.00030(19)
U2 0.0129(3) 0.0203(3) 0.0139(3) -0.00140(19) 0.0060(2) -0.00103(18)
U3 0.0131(3) 0.0188(3) 0.0152(3) 0.00051(19) 0.0068(2) 0.00031(19)
U4 0.0134(3) 0.0187(3) 0.0114(3) 0.00028(18) 0.0063(2) 0.00063(18)
As1 0.0122(6) 0.0214(8) 0.0147(7) -0.0042(5) 0.0054(6) -0.0004(5)
As2 0.0129(6) 0.0208(7) 0.0140(7) -0.0010(6) 0.0050(6) 0.0009(5)
Ba1 0.0424(12) 0.0178(10) 0.0474(13) -0.0104(9) 0.0324(11) -0.0104(8)
Ba2 0.0233(4) 0.0203(5) 0.0214(4) 0.0022(3) 0.0117(4) 0.0026(3)
Ba3 0.0232(4) 0.0208(5) 0.0255(5) 0.0005(4) 0.0122(4) 0.0008(3)
Ca1 0.036(3) 0.037(3) 0.030(3) -0.002(2) 0.013(2) -0.001(2)
O1 0.018(5) 0.026(6) 0.011(5) 0.000(4) 0.006(4) 0.003(4)
O2 0.024(6) 0.025(6) 0.025(6) 0.004(5) 0.010(5) -0.002(5)
O3 0.016(5) 0.029(6) 0.034(7) -0.001(5) 0.017(5) 0.004(4)
O4 0.011(5) 0.032(7) 0.017(5) 0.003(4) 0.001(4) 0.004(4)
O5 0.020(5) 0.027(6) 0.028(6) 0.006(5) 0.012(5) -0.001(5)
O6 0.033(6) 0.026(6) 0.021(6) 0.002(5) 0.009(5) -0.001(5)
O7 0.023(6) 0.024(6) 0.031(6) 0.000(5) 0.011(5) 0.005(5)
O8 0.018(5) 0.037(7) 0.014(5) -0.003(5) 0.006(4) -0.001(5)
O9 0.014(5) 0.038(7) 0.019(6) -0.001(5) 0.003(4) -0.002(5)
O10 0.021(5) 0.026(6) 0.024(6) -0.003(5) 0.011(5) -0.003(5)
O11 0.032(6) 0.031(7) 0.014(5) 0.005(5) 0.010(5) 0.004(5)
O12 0.021(6) 0.033(7) 0.029(6) -0.005(5) 0.009(5) -0.001(5)
O13 0.020(5) 0.031(6) 0.015(5) 0.000(4) 0.010(5) 0.005(4)
O14 0.030(6) 0.020(6) 0.037(7) -0.005(5) 0.022(6) 0.004(5)
O15 0.029(6) 0.020(6) 0.024(6) -0.002(5) 0.011(5) -0.001(5)
O16 0.015(5) 0.055(8) 0.009(5) -0.009(5) 0.007(4) 0.002(5)
O17 0.027(6) 0.025(6) 0.035(7) -0.002(5) 0.020(6) 0.000(5)
O18 0.016(5) 0.022(6) 0.021(6) 0.009(5) -0.001(4) 0.002(4)
O19 0.028(6) 0.032(7) 0.029(6) -0.004(5) 0.013(5) 0.006(5)
O20 0.024(6) 0.055(9) 0.011(5) -0.005(5) 0.007(5) -0.003(6)

loop_
_atom_type_symbol
_atom_type_description
_atom_type_scat_dispersion_real
_atom_type_scat_dispersion_imag
_atom_type_scat_source
O O 0.0106 0.0060 'International Tables Vol C Tables 4.2.6.8 and 6.1.1.4'
Ba Ba -0.3244 2.2819 'International Tables Vol C Tables 4.2.6.8 and 6.1.1.4'
Ca Ca 0.2262 0.3064 'International Tables Vol C Tables 4.2.6.8 and 6.1.1.4'
As As 0.0499 2.0058 'International Tables Vol C Tables 4.2.6.8 and 6.1.1.4'
U U -9.6767 9.6646 'International Tables Vol C Tables 4.2.6.8 and 6.1.1.4'

loop_
_geom_angle_atom_site_label_1
_geom_angle_atom_site_label_2
_geom_angle_atom_site_label_3
_geom_angle
_geom_angle_site_symmetry_1
_geom_angle_site_symmetry_3
O11 U1 O2 173.1(5) . .
O11 U1 O13 89.5(5) . .
O2 U1 O13 87.1(5) . .
O11 U1 O8 88.9(5) . 4_575
O2 U1 O8 91.3(5) . 4_575
O13 U1 O8 152.4(4) . 4_575
O11 U1 O1 99.1(5) . .
O2 U1 O1 87.4(5) . .
O13 U1 O1 139.2(4) . .
O8 U1 O1 68.0(4) 4_575 .
O11 U1 O16 86.7(5) . .
O2 U1 O16 98.1(5) . .
O13 U1 O16 73.5(4) . .
O8 U1 O16 133.9(4) 4_575 .
O1 U1 O16 67.4(4) . .
O11 U1 O20 90.4(5) . 4_576
O2 U1 O20 83.7(5) . 4_576
O13 U1 O20 91.3(4) . 4_576
O8 U1 O20 61.2(4) 4_575 4_576
O1 U1 O20 128.0(4) . 4_576
O16 U1 O20 164.5(4) . 4_576
O11 U1 U4 89.1(4) . .
O2 U1 U4 92.1(4) . .
O13 U1 U4 39.9(3) . .
O8 U1 U4 167.5(3) 4_575 .
O1 U1 U4 100.1(3) . .
O16 U1 U4 33.7(3) . .
O20 U1 U4 131.2(3) 4_576 .
O11 U1 U4 85.9(4) . 4_575
O2 U1 U4 98.2(4) . 4_575
O13 U1 U4 171.5(3) . 4_575
O8 U1 U4 34.8(3) 4_575 4_575
O1 U1 U4 35.3(3) . 4_575
O16 U1 U4 99.0(3) . 4_575
O20 U1 U4 95.9(3) 4_576 4_575
U4 U1 U4 132.69(2) . 4_575
O11 U1 U3 86.5(4) . .
O2 U1 U3 100.2(4) . .
O13 U1 U3 108.8(3) . .
O8 U1 U3 98.5(3) 4_575 .
O1 U1 U3 33.4(3) . .
O16 U1 U3 35.4(3) . .
O20 U1 U3 159.5(3) 4_576 .
U4 U1 U3 69.019(17) . .
U4 U1 U3 63.730(15) 4_575 .
O11 U1 Ba2 136.8(4) . 3_565
O2 U1 Ba2 39.1(4) . 3_565
O13 U1 Ba2 48.0(3) . 3_565
O8 U1 Ba2 123.9(3) 4_575 3_565
O1 U1 Ba2 118.0(3) . 3_565
O16 U1 Ba2 87.9(3) . 3_565
O20 U1 Ba2 83.8(3) 4_576 3_565
U4 U1 Ba2 64.467(19) . 3_565
U4 U1 Ba2 137.24(2) 4_575 3_565
U3 U1 Ba2 111.97(2) . 3_565
O11 U1 Ca1 35.8(4) . .
O2 U1 Ca1 148.7(4) . .
O13 U1 Ca1 80.9(3) . .
O8 U1 Ca1 112.3(3) 4_575 .
O1 U1 Ca1 83.3(3) . .
O16 U1 Ca1 50.9(3) . .
O20 U1 Ca1 125.1(3) 4_576 .
U4 U1 Ca1 60.636(12) . .
U4 U1 Ca1 91.187(14) 4_575 .
U3 U1 Ca1 57.677(12) . .
Ba2 U1 Ca1 123.78(2) 3_565 .
O15 U2 O7 176.3(5) . .
O15 U2 O8 92.2(5) . 4_575
O7 U2 O8 89.7(5) . 4_575
O15 U2 O4 86.7(5) . 1_655
O7 U2 O4 89.7(5) . 1_655
O8 U2 O4 136.8(4) 4_575 1_655
O15 U2 O13 87.0(5) . 4_575
O7 U2 O13 96.7(5) . 4_575
O8 U2 O13 71.9(4) 4_575 4_575
O4 U2 O13 150.8(4) 1_655 4_575
O15 U2 O17 100.7(5) . .
O7 U2 O17 79.4(5) . .
O8 U2 O17 144.3(4) 4_575 .
O4 U2 O17 77.6(4) 1_655 .
O13 U2 O17 75.7(4) 4_575 .
O15 U2 O20 86.6(5) . 4_576
O7 U2 O20 91.4(5) . 4_576
O8 U2 O20 63.0(4) 4_575 4_576
O4 U2 O20 73.9(4) 1_655 4_576
O13 U2 O20 134.0(4) 4_575 4_576
O17 U2 O20 150.1(4) . 4_576
O15 U2 U4 91.5(4) . 4_575
O7 U2 U4 91.9(4) . 4_575
O8 U2 U4 32.8(3) 4_575 4_575
O4 U2 U4 169.4(3) 1_655 4_575
O13 U2 U4 39.2(3) 4_575 4_575
O17 U2 U4 113.0(3) . 4_575
O20 U2 U4 95.6(3) 4_576 4_575
O15 U2 Ba1 136.2(4) . .
O7 U2 Ba1 43.2(4) . .
O8 U2 Ba1 57.1(3) 4_575 .
O4 U2 Ba1 95.8(3) 1_655 .
O13 U2 Ba1 108.3(3) 4_575 .
O17 U2 Ba1 122.5(3) . .
O20 U2 Ba1 52.9(3) 4_576 .
U4 U2 Ba1 78.40(4) 4_575 .
O15 U2 U1 76.7(4) . .
O7 U2 U1 103.8(4) . .
O8 U2 U1 27.6(3) 4_575 .
O4 U2 U1 112.3(3) 1_655 .
O13 U2 U1 93.8(3) 4_575 .
O17 U2 U1 169.4(3) . .
O20 U2 U1 40.5(3) 4_576 .
U4 U2 U1 57.201(15) 4_575 .
Ba1 U2 U1 61.92(3) . .
O15 U2 Ba2 39.4(4) . 2_554
O7 U2 Ba2 144.2(4) . 2_554
O8 U2 Ba2 82.7(3) 4_575 2_554
O4 U2 Ba2 119.3(3) 1_655 2_554
O13 U2 Ba2 47.7(3) 4_575 2_554
O17 U2 Ba2 86.5(3) . 2_554
O20 U2 Ba2 115.4(3) 4_576 2_554
U4 U2 Ba2 63.605(18) 4_575 2_554
Ba1 U2 Ba2 139.60(4) . 2_554
U1 U2 Ba2 85.14(2) . 2_554
O15 U2 Ba3 138.1(4) . .
O7 U2 Ba3 42.8(4) . .
O8 U2 Ba3 116.9(3) 4_575 .
O4 U2 Ba3 90.5(3) 1_655 .
O13 U2 Ba3 75.6(3) 4_575 .
O17 U2 Ba3 38.4(3) . .
O20 U2 Ba3 132.4(3) 4_576 .
U4 U2 Ba3 97.78(2) 4_575 .
Ba1 U2 Ba3 85.62(4) . .
U1 U2 Ba3 141.09(2) . .
Ba2 U2 Ba3 111.54(2) 2_554 .
O14 U3 O5 177.3(5) . .
O14 U3 O1 88.8(5) . .
O5 U3 O1 93.9(5) . .
O14 U3 O16 92.1(5) . .
O5 U3 O16 89.1(5) . .
O1 U3 O16 69.5(4) . .
O14 U3 O10 90.7(5) . .
O5 U3 O10 87.1(5) . .
O1 U3 O10 150.5(4) . .
O16 U3 O10 81.1(4) . .
O14 U3 O9 95.5(5) . 1_455
O5 U3 O9 82.6(5) . 1_455
O1 U3 O9 130.1(4) . 1_455
O16 U3 O9 159.0(4) . 1_455
O10 U3 O9 79.3(4) . 1_455
O14 U3 O18 94.9(5) . 4_575
O5 U3 O18 86.1(5) . 4_575
O1 U3 O18 61.7(4) . 4_575
O16 U3 O18 130.4(4) . 4_575
O10 U3 O18 147.6(4) . 4_575
O9 U3 O18 68.4(4) 1_455 4_575
O14 U3 Ca1 145.5(4) . .
O5 U3 Ca1 35.0(4) . .
O1 U3 Ca1 89.9(3) . .
O16 U3 Ca1 55.5(4) . .
O10 U3 Ca1 74.2(3) . .
O9 U3 Ca1 111.4(3) 1_455 .
O18 U3 Ca1 114.6(2) 4_575 .
O14 U3 U1 98.0(4) . .
O5 U3 U1 84.4(4) . .
O1 U3 U1 34.6(3) . .
O16 U3 U1 36.3(3) . .
O10 U3 U1 116.7(3) . .
O9 U3 U1 158.8(3) 1_455 .
O18 U3 U1 94.1(2) 4_575 .
Ca1 U3 U1 63.906(13) . .
O14 U3 Ba2 41.5(4) . .
O5 U3 Ba2 141.0(4) . .
O1 U3 Ba2 50.0(3) . .
O16 U3 Ba2 90.3(3) . .
O10 U3 Ba2 131.3(3) . .
O9 U3 Ba2 108.3(3) 1_455 .
O18 U3 Ba2 65.2(3) 4_575 .
Ca1 U3 Ba2 136.46(2) . .
U1 U3 Ba2 72.607(19) . .
O14 U3 U4 103.6(4) . 4_575
O5 U3 U4 78.7(4) . 4_575
O1 U3 U4 28.9(3) . 4_575
O16 U3 U4 93.8(3) . 4_575
O10 U3 U4 165.0(3) . 4_575
O9 U3 U4 103.3(3) 1_455 4_575
O18 U3 U4 36.9(2) 4_575 4_575
Ca1 U3 U4 91.225(15) . 4_575
U1 U3 U4 57.549(15) . 4_575
Ba2 U3 U4 62.441(18) . 4_575
O14 U3 Ba1 130.7(4) . 2_554
O5 U3 Ba1 49.2(4) . 2_554
O1 U3 Ba1 89.7(3) . 2_554
O16 U3 Ba1 132.7(3) . 2_554
O10 U3 Ba1 112.5(3) . 2_554
O9 U3 Ba1 51.2(3) 1_455 2_554
O18 U3 Ba1 43.2(3) 4_575 2_554
Ca1 U3 Ba1 83.80(4) . 2_554
U1 U3 Ba1 107.82(4) . 2_554
Ba2 U3 Ba1 108.41(4) . 2_554
U4 U3 Ba1 61.12(3) 4_575 2_554
O3 U4 O6 171.6(5) . .
O3 U4 O16 93.2(5) . .
O6 U4 O16 86.0(5) . .
O3 U4 O8 97.3(5) . .
O6 U4 O8 89.1(5) . .
O16 U4 O8 135.9(4) . .
O3 U4 O1 90.7(5) . 4_576
O6 U4 O1 86.5(5) . 4_576
O16 U4 O1 154.1(4) . 4_576
O8 U4 O1 68.6(4) . 4_576
O3 U4 O18 80.6(4) . .
O6 U4 O18 91.0(5) . .
O16 U4 O18 88.2(4) . .
O8 U4 O18 135.8(4) . .
O1 U4 O18 67.2(4) 4_576 .
O3 U4 O13 78.6(4) . .
O6 U4 O13 109.0(5) . .
O16 U4 O13 71.9(4) . .
O8 U4 O13 68.5(4) . .
O1 U4 O13 133.9(4) 4_576 .
O18 U4 O13 150.1(4) . .
O3 U4 U1 83.3(4) . .
O6 U4 U1 100.7(4) . .
O16 U4 U1 36.5(3) . .
O8 U4 U1 102.5(3) . .
O1 U4 U1 168.7(3) 4_576 .
O18 U4 U1 120.8(3) . .
O13 U4 U1 35.4(3) . .
O3 U4 U1 85.9(4) . 4_576
O6 U4 U1 96.4(4) . 4_576
O16 U4 U1 169.9(3) . 4_576
O8 U4 U1 34.8(3) . 4_576
O1 U4 U1 35.9(3) 4_576 4_576
O18 U4 U1 101.5(3) . 4_576
O13 U4 U1 98.1(3) . 4_576
U1 U4 U1 133.56(2) . 4_576
O3 U4 U2 89.8(3) . 4_576
O6 U4 U2 98.5(4) . 4_576
O16 U4 U2 106.0(3) . 4_576
O8 U4 U2 31.9(3) . 4_576
O1 U4 U2 99.6(3) 4_576 4_576
O18 U4 U2 163.4(3) . 4_576
O13 U4 U2 36.7(3) . 4_576
U1 U4 U2 70.871(17) . 4_576
U1 U4 U2 64.059(15) 4_576 4_576
O3 U4 Ca1 144.0(4) . .
O6 U4 Ca1 38.2(4) . .
O16 U4 Ca1 52.4(4) . .
O8 U4 Ca1 101.7(3) . .
O1 U4 Ca1 124.7(3) 4_576 .
O18 U4 Ca1 105.3(3) . .
O13 U4 Ca1 80.3(3) . .
U1 U4 Ca1 62.911(13) . .
U1 U4 Ca1 126.025(17) 4_576 .
U2 U4 Ca1 90.475(15) 4_576 .
O3 U4 U3 73.4(3) . 4_576
O6 U4 U3 100.8(4) . 4_576
O16 U4 U3 130.5(3) . 4_576
O8 U4 U3 93.5(3) . 4_576
O1 U4 U3 28.5(3) 4_576 4_576
O18 U4 U3 43.2(3) . 4_576
O13 U4 U3 144.4(3) . 4_576
U1 U4 U3 153.21(2) . 4_576
U1 U4 U3 58.721(15) 4_576 4_576
U2 U4 U3 120.976(19) 4_576 4_576
Ca1 U4 U3 134.713(17) . 4_576
O12 As1 O9 112.2(6) . .
O12 As1 O17 111.2(6) . .
O9 As1 O17 106.5(6) . .
O12 As1 O20 109.0(6) . .
O9 As1 O20 114.4(6) . .
O17 As1 O20 103.2(7) . .
O12 As1 Ba3 39.5(4) . 2_654
O9 As1 Ba3 75.9(4) . 2_654
O17 As1 Ba3 109.1(4) . 2_654
O20 As1 Ba3 141.5(5) . 2_654
O12 As1 Ba3 146.2(5) . .
O9 As1 Ba3 96.6(4) . .
O17 As1 Ba3 40.3(4) . .
O20 As1 Ba3 72.1(5) . .
Ba3 As1 Ba3 145.87(5) 2_654 .
O19 As2 O4 116.8(6) . .
O19 As2 O10 105.8(6) . .
O4 As2 O10 110.8(6) . .
O19 As2 O18 110.1(6) . .
O4 As2 O18 104.5(6) . .
O10 As2 O18 108.7(6) . .
O19 As2 Ba1 143.2(5) . 3_565
O4 As2 Ba1 59.4(4) . 3_565
O10 As2 Ba1 109.4(4) . 3_565
O18 As2 Ba1 47.7(4) . 3_565
O19 As2 Ba3 63.2(5) . 2_554
O4 As2 Ba3 116.4(4) . 2_554
O10 As2 Ba3 45.4(4) . 2_554
O18 As2 Ba3 137.0(4) . 2_554
Ba1 As2 Ba3 153.59(6) 3_565 2_554
O19 As2 Ba2 44.6(4) . 4_576
O4 As2 Ba2 150.8(4) . 4_576
O10 As2 Ba2 97.4(4) . 4_576
O18 As2 Ba2 71.9(4) . 4_576
Ba1 As2 Ba2 118.69(6) 3_565 4_576
Ba3 As2 Ba2 78.25(4) 2_554 4_576
O18 Ba1 O7 116.8(4) 3_565 .
O18 Ba1 O2 124.5(4) 3_565 .
O7 Ba1 O2 112.5(3) . .
O18 Ba1 O3 58.2(3) 3_565 3_565
O7 Ba1 O3 117.7(4) . 3_565
O2 Ba1 O3 77.7(3) . 3_565
O18 Ba1 O20 167.0(3) 3_565 4_576
O7 Ba1 O20 65.8(3) . 4_576
O2 Ba1 O20 61.0(3) . 4_576
O3 Ba1 O20 133.3(3) 3_565 4_576
O18 Ba1 O4 54.3(3) 3_565 3_565
O7 Ba1 O4 105.4(3) . 3_565
O2 Ba1 O4 131.3(3) . 3_565
O3 Ba1 O4 110.5(3) 3_565 3_565
O20 Ba1 O4 112.9(3) 4_576 3_565
O18 Ba1 O9 58.3(4) 3_565 2_644
O7 Ba1 O9 62.1(3) . 2_644
O2 Ba1 O9 172.9(3) . 2_644
O3 Ba1 O9 100.4(3) 3_565 2_644
O20 Ba1 O9 117.9(3) 4_576 2_644
O4 Ba1 O9 55.8(3) 3_565 2_644
O18 Ba1 O5 65.1(3) 3_565 2_544
O7 Ba1 O5 63.5(3) . 2_544
O2 Ba1 O5 121.2(3) . 2_544
O3 Ba1 O5 60.2(3) 3_565 2_544
O20 Ba1 O5 123.9(3) 4_576 2_544
O4 Ba1 O5 102.3(3) 3_565 2_544
O9 Ba1 O5 52.8(3) 2_644 2_544
O18 Ba1 O8 145.7(3) 3_565 4_575
O7 Ba1 O8 56.4(3) . 4_575
O2 Ba1 O8 57.4(3) . 4_575
O3 Ba1 O8 93.5(3) 3_565 4_575
O20 Ba1 O8 47.0(3) 4_576 4_575
O4 Ba1 O8 155.5(3) 3_565 4_575
O9 Ba1 O8 116.2(3) 2_644 4_575
O5 Ba1 O8 84.8(3) 2_544 4_575
O18 Ba1 As2 27.3(2) 3_565 3_565
O7 Ba1 As2 119.2(3) . 3_565
O2 Ba1 As2 128.1(2) . 3_565
O3 Ba1 As2 82.6(2) 3_565 3_565
O20 Ba1 As2 139.7(2) 4_576 3_565
O4 Ba1 As2 28.0(2) 3_565 3_565
O9 Ba1 As2 57.9(2) 2_644 3_565
O5 Ba1 As2 87.0(2) 2_544 3_565
O8 Ba1 As2 171.8(2) 4_575 3_565
O18 Ba1 U2 143.2(3) 3_565 .
O7 Ba1 U2 26.8(3) . .
O2 Ba1 U2 86.9(2) . .
O3 Ba1 U2 121.2(3) 3_565 .
O20 Ba1 U2 41.8(2) 4_576 .
O4 Ba1 U2 121.6(2) 3_565 .
O9 Ba1 U2 88.3(2) 2_644 .
O5 Ba1 U2 82.8(2) 2_544 .
O8 Ba1 U2 35.2(2) 4_575 .
As2 Ba1 U2 143.05(7) 3_565 .
O18 Ba1 U3 43.0(3) 3_565 2_544
O7 Ba1 U3 76.2(3) . 2_544
O2 Ba1 U3 140.4(2) . 2_544
O3 Ba1 U3 65.0(2) 3_565 2_544
O20 Ba1 U3 142.0(2) 4_576 2_544
O4 Ba1 U3 77.0(2) 3_565 2_544
O9 Ba1 U3 36.0(2) 2_644 2_544
O5 Ba1 U3 26.0(2) 2_544 2_544
O8 Ba1 U3 110.3(2) 4_575 2_544
As2 Ba1 U3 61.51(4) 3_565 2_544
U2 Ba1 U3 100.90(6) . 2_544
O3 Ba2 O2 80.6(4) 3_565 3_565
O3 Ba2 O15 87.2(4) 3_565 2_544
O2 Ba2 O15 113.6(3) 3_565 2_544
O3 Ba2 O14 151.6(4) 3_565 .
O2 Ba2 O14 81.9(4) 3_565 .
O15 Ba2 O14 120.4(4) 2_544 .
O3 Ba2 O12 131.3(4) 3_565 2_544
O2 Ba2 O12 75.3(3) 3_565 2_544
O15 Ba2 O12 65.6(4) 2_544 2_544
O14 Ba2 O12 64.1(4) . 2_544
O3 Ba2 O19 135.4(4) 3_565 4_575
O2 Ba2 O19 141.1(4) 3_565 4_575
O15 Ba2 O19 64.6(4) 2_544 4_575
O14 Ba2 O19 69.2(4) . 4_575
O12 Ba2 O19 69.0(3) 2_544 4_575
O3 Ba2 O13 57.8(3) 3_565 3_565
O2 Ba2 O13 58.9(3) 3_565 3_565
O15 Ba2 O13 59.5(3) 2_544 3_565
O14 Ba2 O13 128.1(3) . 3_565
O12 Ba2 O13 73.4(3) 2_544 3_565
O19 Ba2 O13 121.4(3) 4_575 3_565
O3 Ba2 O6 68.0(4) 3_565 4_575
O2 Ba2 O6 131.0(3) 3_565 4_575
O15 Ba2 O6 101.7(3) 2_544 4_575
O14 Ba2 O6 108.8(4) . 4_575
O12 Ba2 O6 153.0(3) 2_544 4_575
O19 Ba2 O6 84.1(3) 4_575 4_575
O13 Ba2 O6 122.3(3) 3_565 4_575
O3 Ba2 O1 102.1(3) 3_565 .
O2 Ba2 O1 97.5(3) 3_565 .
O15 Ba2 O1 148.7(3) 2_544 .
O14 Ba2 O1 58.4(3) . .
O12 Ba2 O1 122.4(3) 2_544 .
O19 Ba2 O1 89.2(3) 4_575 .
O13 Ba2 O1 149.4(3) 3_565 .
O6 Ba2 O1 56.5(3) 4_575 .
O3 Ba2 As2 125.5(3) 3_565 4_575
O2 Ba2 As2 152.0(3) 3_565 4_575
O15 Ba2 As2 80.8(2) 2_544 4_575
O14 Ba2 As2 70.2(3) . 4_575
O12 Ba2 As2 90.7(2) 2_544 4_575
O19 Ba2 As2 23.4(2) 4_575 4_575
O13 Ba2 As2 140.4(2) 3_565 4_575
O6 Ba2 As2 63.1(2) 4_575 4_575
O1 Ba2 As2 69.4(2) . 4_575
O3 Ba2 U3 135.9(3) 3_565 .
O2 Ba2 U3 94.9(3) 3_565 .
O15 Ba2 U3 132.9(2) 2_544 .
O14 Ba2 U3 25.3(3) . .
O12 Ba2 U3 88.3(3) 2_544 .
O19 Ba2 U3 69.8(3) 4_575 .
O13 Ba2 U3 150.8(2) 3_565 .
O6 Ba2 U3 83.9(2) 4_575 .
O1 Ba2 U3 34.5(2) . .
As2 Ba2 U3 60.04(3) 4_575 .
O3 Ba2 U1 69.5(3) 3_565 3_565
O2 Ba2 U1 25.2(3) 3_565 3_565
O15 Ba2 U1 89.9(2) 2_544 3_565
O14 Ba2 U1 101.6(3) . 3_565
O12 Ba2 U1 70.8(2) 2_544 3_565
O19 Ba2 U1 138.5(2) 4_575 3_565
O13 Ba2 U1 33.7(2) 3_565 3_565
O6 Ba2 U1 135.1(2) 4_575 3_565
O1 Ba2 U1 121.4(2) . 3_565
As2 Ba2 U1 161.43(4) 4_575 3_565
U3 Ba2 U1 118.90(3) . 3_565
O19 Ba3 O12 76.3(4) 4_675 2_644
O19 Ba3 O17 94.3(4) 4_675 .
O12 Ba3 O17 96.0(4) 2_644 .
O19 Ba3 O10 115.7(4) 4_675 2_544
O12 Ba3 O10 83.0(4) 2_644 2_544
O17 Ba3 O10 148.5(4) . 2_544
O19 Ba3 O11 128.4(4) 4_675 4_575
O12 Ba3 O11 155.1(4) 2_644 4_575
O17 Ba3 O11 80.3(3) . 4_575
O10 Ba3 O11 87.5(3) 2_544 4_575
O19 Ba3 O15 67.8(4) 4_675 4_575
O12 Ba3 O15 141.4(4) 2_644 4_575
O17 Ba3 O15 100.3(4) . 4_575
O10 Ba3 O15 99.7(3) 2_544 4_575
O11 Ba3 O15 63.0(3) 4_575 4_575
O19 Ba3 O7 135.4(4) 4_675 .
O12 Ba3 O7 76.2(4) 2_644 .
O17 Ba3 O7 54.9(4) . .
O10 Ba3 O7 94.8(4) 2_544 .
O11 Ba3 O7 81.7(3) 4_575 .
O15 Ba3 O7 140.9(3) 4_575 .
O19 Ba3 O19 71.1(4) 4_675 2_544
O12 Ba3 O19 97.2(4) 2_644 2_544
O17 Ba3 O19 157.2(4) . 2_544
O10 Ba3 O19 52.1(3) 2_544 2_544
O11 Ba3 O19 95.0(3) 4_575 2_544
O15 Ba3 O19 58.4(3) 4_575 2_544
O7 Ba3 O19 146.9(3) . 2_544
O19 Ba3 As2 91.1(3) 4_675 2_544
O12 Ba3 As2 84.7(3) 2_644 2_544
O17 Ba3 As2 174.6(3) . 2_544
O10 Ba3 As2 26.2(3) 2_544 2_544
O11 Ba3 As2 96.8(2) 4_575 2_544
O15 Ba3 As2 82.2(2) 4_575 2_544
O7 Ba3 As2 120.4(2) . 2_544
O19 Ba3 As2 26.9(2) 2_544 2_544
O19 Ba3 As1 96.7(3) 4_675 2_644
O12 Ba3 As1 23.4(3) 2_644 2_644
O17 Ba3 As1 106.0(3) . 2_644
O10 Ba3 As1 63.4(2) 2_544 2_644
O11 Ba3 As1 134.3(2) 4_575 2_644
O15 Ba3 As1 150.5(2) 4_575 2_644
O7 Ba3 As1 67.7(2) . 2_644
O19 Ba3 As1 93.3(2) 2_544 2_644
As2 Ba3 As1 72.81(4) 2_544 2_644
O19 Ba3 As1 79.3(3) 4_675 .
O12 Ba3 As1 110.3(3) 2_644 .
O17 Ba3 As1 24.1(3) . .
O10 Ba3 As1 162.6(2) 2_544 .
O11 Ba3 As1 75.8(2) 4_575 .
O15 Ba3 As1 77.2(2) 4_575 .
O7 Ba3 As1 78.2(2) . .
O19 Ba3 As1 133.2(2) 2_544 .
As2 Ba3 As1 159.30(5) 2_544 .
As1 Ba3 As1 126.18(3) 2_644 .
O19 Ba3 U2 123.1(3) 4_675 .
O12 Ba3 U2 89.4(3) 2_644 .
O17 Ba3 U2 32.0(3) . .
O10 Ba3 U2 116.7(3) 2_544 .
O11 Ba3 U2 74.3(2) 4_575 .
O15 Ba3 U2 121.8(2) 4_575 .
O7 Ba3 U2 24.0(2) . .
O19 Ba3 U2 165.7(2) 2_544 .
As2 Ba3 U2 142.86(4) 2_544 .
As1 Ba3 U2 87.71(3) 2_644 .
As1 Ba3 U2 54.43(3) . .
O5 Ca1 O5 180.000(1) . 3_575
O5 Ca1 O6 75.0(4) . 3_575
O5 Ca1 O6 105.0(4) 3_575 3_575
O5 Ca1 O6 105.0(4) . .
O5 Ca1 O6 75.0(4) 3_575 .
O6 Ca1 O6 180.0(2) 3_575 .
O5 Ca1 O11 95.6(4) . 3_575
O5 Ca1 O11 84.4(4) 3_575 3_575
O6 Ca1 O11 98.4(4) 3_575 3_575
O6 Ca1 O11 81.6(4) . 3_575
O5 Ca1 O11 84.4(4) . .
O5 Ca1 O11 95.6(4) 3_575 .
O6 Ca1 O11 81.6(4) 3_575 .
O6 Ca1 O11 98.4(4) . .
O11 Ca1 O11 180.000(1) 3_575 .
O5 Ca1 O16 62.0(3) . .
O5 Ca1 O16 118.0(3) 3_575 .
O6 Ca1 O16 122.9(3) 3_575 .
O6 Ca1 O16 57.1(3) . .
O11 Ca1 O16 120.3(3) 3_575 .
O11 Ca1 O16 59.7(3) . .
O5 Ca1 O16 118.0(3) . 3_575
O5 Ca1 O16 62.0(3) 3_575 3_575
O6 Ca1 O16 57.1(3) 3_575 3_575
O6 Ca1 O16 122.9(3) . 3_575
O11 Ca1 O16 59.7(3) 3_575 3_575
O11 Ca1 O16 120.3(3) . 3_575
O16 Ca1 O16 180.000(1) . 3_575
O5 Ca1 U3 25.0(3) . .
O5 Ca1 U3 155.0(3) 3_575 .
O6 Ca1 U3 97.5(3) 3_575 .
O6 Ca1 U3 82.5(3) . .
O11 Ca1 U3 103.0(3) 3_575 .
O11 Ca1 U3 77.0(3) . .
O16 Ca1 U3 37.9(2) . .
O16 Ca1 U3 142.1(2) 3_575 .
O5 Ca1 U3 155.0(3) . 3_575
O5 Ca1 U3 25.0(3) 3_575 3_575
O6 Ca1 U3 82.5(3) 3_575 3_575
O6 Ca1 U3 97.5(3) . 3_575
O11 Ca1 U3 77.0(3) 3_575 3_575
O11 Ca1 U3 103.0(3) . 3_575
O16 Ca1 U3 142.1(2) . 3_575
O16 Ca1 U3 37.9(2) 3_575 3_575
U3 Ca1 U3 180.0 . 3_575
O5 Ca1 U4 87.5(3) . 3_575
O5 Ca1 U4 92.5(3) 3_575 3_575
O6 Ca1 U4 25.5(3) 3_575 3_575
O6 Ca1 U4 154.5(3) . 3_575
O11 Ca1 U4 75.0(3) 3_575 3_575
O11 Ca1 U4 105.0(3) . 3_575
O16 Ca1 U4 145.8(2) . 3_575
O16 Ca1 U4 34.2(2) 3_575 3_575
U3 Ca1 U4 112.449(13) . 3_575
U3 Ca1 U4 67.551(13) 3_575 3_575
O5 Ca1 U4 92.5(3) . .
O5 Ca1 U4 87.5(3) 3_575 .
O6 Ca1 U4 154.5(3) 3_575 .
O6 Ca1 U4 25.5(3) . .
O11 Ca1 U4 105.0(3) 3_575 .
O11 Ca1 U4 75.0(3) . .
O16 Ca1 U4 34.2(2) . .
O16 Ca1 U4 145.8(2) 3_575 .
U3 Ca1 U4 67.551(13) . .
U3 Ca1 U4 112.449(13) 3_575 .
U4 Ca1 U4 180.0 3_575 .
U3 O1 U4 122.6(5) . 4_575
U3 O1 U1 112.0(5) . .
U4 O1 U1 108.8(5) 4_575 .
U3 O1 Ba2 95.5(4) . .
U4 O1 Ba2 100.1(4) 4_575 .
U1 O1 Ba2 117.0(4) . .
U1 O2 Ba2 115.6(6) . 3_565
U1 O2 Ba1 110.4(5) . .
Ba2 O2 Ba1 107.4(4) 3_565 .
U4 O3 Ba2 125.4(5) . 3_565
U4 O3 Ba1 112.2(5) . 3_565
Ba2 O3 Ba1 114.3(4) 3_565 3_565
As2 O4 U2 131.5(6) . 1_455
As2 O4 Ba1 92.7(4) . 3_565
U2 O4 Ba1 135.7(5) 1_455 3_565
U3 O5 Ca1 120.0(6) . .
U3 O5 Ba1 104.9(5) . 2_554
Ca1 O5 Ba1 134.2(4) . 2_554
U4 O6 Ca1 116.3(6) . .
U4 O6 Ba2 112.4(5) . 4_576
Ca1 O6 Ba2 128.4(5) . 4_576
U2 O7 Ba1 110.0(6) . .
U2 O7 Ba3 113.2(6) . .
Ba1 O7 Ba3 135.7(4) . .
U2 O8 U4 115.4(5) 4_576 .
U2 O8 U1 125.5(5) 4_576 4_576
U4 O8 U1 110.4(5) . 4_576
U2 O8 Ba1 87.6(4) 4_576 4_576
U4 O8 Ba1 121.6(5) . 4_576
U1 O8 Ba1 92.6(4) 4_576 4_576
As1 O9 U3 133.0(7) . 1_655
As1 O9 Ba1 134.2(6) . 2_654
U3 O9 Ba1 92.7(4) 1_655 2_654
As2 O10 U3 130.1(6) . .
As2 O10 Ba3 108.4(5) . 2_554
U3 O10 Ba3 119.9(5) . 2_554
U1 O11 Ca1 120.8(6) . .
U1 O11 Ba3 121.9(5) . 4_576
Ca1 O11 Ba3 105.7(4) . 4_576
As1 O12 Ba3 117.1(6) . 2_654
As1 O12 Ba2 129.0(6) . 2_554
Ba3 O12 Ba2 107.7(4) 2_654 2_554
U1 O13 U2 145.2(6) . 4_576
U1 O13 U4 104.7(4) . .
U2 O13 U4 104.2(4) 4_576 .
U1 O13 Ba2 98.2(4) . 3_565
U2 O13 Ba2 97.0(4) 4_576 3_565
U4 O13 Ba2 97.4(4) . 3_565
U3 O14 Ba2 113.2(5) . .
U2 O15 Ba2 116.3(5) . 2_554
U2 O15 Ba3 129.5(6) . 4_576
Ba2 O15 Ba3 109.8(4) 2_554 4_576
U4 O16 U3 141.8(5) . .
U4 O16 U1 109.8(5) . .
U3 O16 U1 108.3(5) . .
U4 O16 Ca1 93.4(4) . .
U3 O16 Ca1 86.7(4) . .
U1 O16 Ca1 92.9(4) . .
As1 O17 U2 127.7(6) . .
As1 O17 Ba3 115.6(6) . .
U2 O17 Ba3 109.6(5) . .
As2 O18 U4 127.9(6) . .
As2 O18 U3 120.9(6) . 4_576
U4 O18 U3 99.8(4) . 4_576
As2 O18 Ba1 105.0(5) . 3_565
U4 O18 Ba1 103.1(4) . 3_565
U3 O18 Ba1 93.7(4) 4_576 3_565
As2 O19 Ba3 132.9(7) . 4_476
As2 O19 Ba2 112.0(6) . 4_576
Ba3 O19 Ba2 106.8(4) 4_476 4_576
As2 O19 Ba3 89.8(5) . 2_554
Ba3 O19 Ba3 108.9(4) 4_476 2_554
Ba2 O19 Ba3 100.0(4) 4_576 2_554
As1 O20 U2 141.4(7) . 4_575
As1 O20 U1 115.2(6) . 4_575
U2 O20 U1 100.2(4) 4_575 4_575
As1 O20 Ba1 108.7(6) . 4_575
U2 O20 Ba1 85.3(4) 4_575 4_575
U1 O20 Ba1 89.5(4) 4_575 4_575

loop_
_geom_bond_atom_site_label_1
_geom_bond_atom_site_label_2
_geom_bond_distance
_geom_bond_site_symmetry_2
U1 O11 1.826(13) .
U1 O2 1.865(12) .
U1 O13 2.214(11) .
U1 O8 2.250(12) 4_575
U1 O1 2.291(10) .
U1 O16 2.337(11) .
U1 O20 2.610(13) 4_576
U1 U4 3.6945(8) .
U1 U4 3.6963(8) 4_575
U1 U3 3.7436(8) .
U1 Ba2 3.9448(11) 3_565
U1 Ca1 3.9466(6) .
U2 O15 1.825(12) .
U2 O7 1.823(12) .
U2 O8 2.196(12) 4_575
U2 O4 2.288(10) 1_655
U2 O13 2.315(11) 4_575
U2 O17 2.317(13) .
U2 O20 2.543(12) 4_576
U2 U4 3.7590(8) 4_575
U2 Ba1 3.803(2) .
U2 Ba2 3.9753(11) 2_554
U2 Ba3 4.1190(12) .
U3 O14 1.818(12) .
U3 O5 1.810(12) .
U3 O1 2.224(11) .
U3 O16 2.283(11) .
U3 O10 2.329(12) .
U3 O9 2.351(11) 1_455
U3 O18 2.731(12) 4_575
U3 Ca1 3.7136(6) .
U3 Ba2 3.9064(11) .
U3 U4 3.9279(8) 4_575
U3 Ba1 3.993(2) 2_554
U4 O3 1.843(13) .
U4 O6 1.856(13) .
U4 O16 2.177(11) .
U4 O8 2.252(11) .
U4 O1 2.254(11) 4_576
U4 O18 2.395(11) .
U4 O13 2.448(11) .
U4 U1 3.6963(8) 4_576
U4 U2 3.7590(8) 4_576
U4 Ca1 3.8634(6) .
U4 U3 3.9279(8) 4_576
As1 O12 1.668(13) .
As1 O9 1.682(11) .
As1 O17 1.713(13) .
As1 O20 1.712(11) .
As1 Ba3 3.7384(18) 2_654
As1 Ba3 3.7848(19) .
As2 O19 1.658(12) .
As2 O4 1.680(11) .
As2 O10 1.704(12) .
As2 O18 1.702(11) .
As2 Ba1 3.580(3) 3_565
As2 Ba3 3.6607(19) 2_554
As2 Ba2 3.8665(18) 4_576
Ba1 O18 2.740(13) 3_565
Ba1 O7 2.771(13) .
Ba1 O2 2.940(13) .
Ba1 O3 2.952(12) 3_565
Ba1 O20 3.044(15) 4_576
Ba1 O4 3.085(11) 3_565
Ba1 O9 3.117(13) 2_644
Ba1 O5 3.125(12) 2_544
Ba1 O8 3.197(13) 4_575
Ba1 As2 3.580(3) 3_565
Ba1 U3 3.993(2) 2_544
Ba2 O3 2.725(11) 3_565
Ba2 O2 2.761(12) 3_565
Ba2 O15 2.813(12) 2_544
Ba2 O14 2.814(11) .
Ba2 O12 2.870(12) 2_544
Ba2 O19 2.927(13) 4_575
Ba2 O13 2.964(12) 3_565
Ba2 O6 2.972(13) 4_575
Ba2 O1 3.005(11) .
Ba2 As2 3.8665(18) 4_575
Ba2 U1 3.9448(11) 3_565
Ba3 O19 2.643(13) 4_675
Ba3 O12 2.671(12) 2_644
Ba3 O17 2.716(13) .
Ba3 O10 2.745(12) 2_544
Ba3 O11 2.971(13) 4_575
Ba3 O15 2.995(12) 4_575
Ba3 O7 3.045(13) .
Ba3 O19 3.268(14) 2_544
Ba3 As2 3.6607(19) 2_544
Ba3 As1 3.7384(18) 2_644
Ca1 O5 2.461(12) .
Ca1 O5 2.461(12) 3_575
Ca1 O6 2.665(12) 3_575
Ca1 O6 2.665(12) .
Ca1 O11 2.687(13) 3_575
Ca1 O11 2.687(13) .
Ca1 O16 3.065(14) .
Ca1 O16 3.065(14) 3_575
Ca1 U3 3.7136(6) 3_575
Ca1 U4 3.8634(6) 3_575
O1 U4 2.254(11) 4_575
O2 Ba2 2.761(12) 3_565
O3 Ba2 2.725(11) 3_565
O3 Ba1 2.952(12) 3_565
O4 U2 2.288(10) 1_455
O4 Ba1 3.085(11) 3_565
O5 Ba1 3.125(12) 2_554
O6 Ba2 2.972(13) 4_576
O8 U2 2.196(12) 4_576
O8 U1 2.250(12) 4_576
O8 Ba1 3.197(13) 4_576
O9 U3 2.351(11) 1_655
O9 Ba1 3.117(12) 2_654
O10 Ba3 2.745(12) 2_554
O11 Ba3 2.971(13) 4_576
O12 Ba3 2.671(12) 2_654
O12 Ba2 2.870(12) 2_554
O13 U2 2.315(11) 4_576
O13 Ba2 2.964(12) 3_565
O15 Ba2 2.813(12) 2_554
O15 Ba3 2.995(12) 4_576
O18 U3 2.731(12) 4_576
O18 Ba1 2.740(13) 3_565
O19 Ba3 2.643(13) 4_476
O19 Ba2 2.927(13) 4_576
O19 Ba3 3.268(14) 2_554
O20 U2 2.543(12) 4_575
O20 U1 2.610(12) 4_575
O20 Ba1 3.044(15) 4_575
